data_7107070
loop_
_publ_author_name
'Shun-Ze Zhan'
'Mian Li'
'Xiao-Ping Zhou'
'Jun-Hao Wang'
'Ju-Rong Yang'
'Dan Li'

_publ_section_title
;
 When Cu4I4 cubane meets Cu3(Pyrazolate)3 triangle: dynamic interplay
 between two classical luminophores functioning in a reversiblly
 thermochromic coordination polymer
;
_journal_name_full Chem.Commun.
_journal_page_first 12441
_journal_paper_doi 10.1039/c1cc14303d
_journal_volume 47
_journal_year 2011
_chemical_formula_moiety 'C45 H39 Cu7 I4 N10'
_chemical_formula_sum 'C45 H39 Cu7 I4 N10'
_chemical_formula_weight 1672.24
_chemical_name_systematic
;
?
;
_space_group_IT_number 148
_symmetry_cell_setting trigonal
_symmetry_space_group_name_Hall '-R 3'
_symmetry_space_group_name_H-M 'R -3 :H'
_atom_sites_solution_hydrogens geom
_atom_sites_solution_primary direct
_atom_sites_solution_secondary difmap
_audit_creation_method SHELXL-97
_cell_angle_alpha 90.00
_cell_angle_beta 90.00
_cell_angle_gamma 120.00
_cell_formula_units_Z 6
_cell_length_a 18.4690(4)
_cell_length_b 18.4690(4)
_cell_length_c 25.3532(6)
_cell_measurement_reflns_used 2792
_cell_measurement_temperature 100(2)
_cell_measurement_theta_max 29.2850
_cell_measurement_theta_min 3.0056
_cell_volume 7489.5(3)
_computing_cell_refinement
;
CrysAlisPro, Oxford Diffraction Ltd.,
Version 1.171.34.44 (release 25-10-2010 CrysAlis171 .NET)
(compiled Oct 25 2010,18:11:34)
;
_computing_data_collection
;
CrysAlisPro, Oxford Diffraction Ltd.,
Version 1.171.34.44 (release 25-10-2010 CrysAlis171 .NET)
(compiled Oct 25 2010,18:11:34)
;
_computing_data_reduction
;
CrysAlisPro, Oxford Diffraction Ltd.,
Version 1.171.34.44 (release 25-10-2010 CrysAlis171 .NET)
(compiled Oct 25 2010,18:11:34)
;
_computing_structure_refinement 'SHELXL-97 (Sheldrick, 1997)'
_computing_structure_solution 'SHELXS-97 (Sheldrick, 1990)'
_diffrn_ambient_temperature 100.0
_diffrn_detector_area_resol_mean 10.4098
_diffrn_measured_fraction_theta_full 0.958
_diffrn_measured_fraction_theta_max 0.958
_diffrn_measurement_device_type 'Xcalibur, Atlas, Gemini'
_diffrn_radiation_monochromator graphite
_diffrn_radiation_source 'Enhance (Mo) X-ray Source'
_diffrn_radiation_type 'Mo K\a'
_diffrn_radiation_wavelength 0.7107
_diffrn_reflns_av_R_equivalents 0.0377
_diffrn_reflns_av_sigmaI/netI 0.0712
_diffrn_reflns_limit_h_max 18
_diffrn_reflns_limit_h_min -23
_diffrn_reflns_limit_k_max 12
_diffrn_reflns_limit_k_min -22
_diffrn_reflns_limit_l_max 32
_diffrn_reflns_limit_l_min -25
_diffrn_reflns_number 6667
_diffrn_reflns_theta_full 27.49
_diffrn_reflns_theta_max 27.49
_diffrn_reflns_theta_min 3.01
_exptl_absorpt_coefficient_mu 5.441
_exptl_absorpt_correction_T_max 0.5381
_exptl_absorpt_correction_T_min 0.4764
_exptl_absorpt_correction_type multi-scan
_exptl_absorpt_process_details
;
CrysAlisPro, Oxford Diffraction Ltd.,
Version 1.171.34.44 (release 25-10-2010 CrysAlis171 .NET)
(compiled Oct 25 2010,18:11:34)
Empirical absorption correction using spherical harmonics,
implemented in SCALE3 ABSPACK scaling algorithm.
;
_exptl_crystal_colour orange
_exptl_crystal_density_diffrn 2.225
_exptl_crystal_density_method 'not measured'
_exptl_crystal_description block
_exptl_crystal_F_000 4764
_exptl_crystal_size_max 0.16
_exptl_crystal_size_mid 0.16
_exptl_crystal_size_min 0.13
_refine_diff_density_max 1.502
_refine_diff_density_min -0.910
_refine_diff_density_rms 0.196
_refine_ls_extinction_method none
_refine_ls_goodness_of_fit_ref 1.077
_refine_ls_hydrogen_treatment constr
_refine_ls_matrix_type full
_refine_ls_number_parameters 201
_refine_ls_number_reflns 3672
_refine_ls_number_restraints 0
_refine_ls_restrained_S_all 1.077
_refine_ls_R_factor_all 0.0588
_refine_ls_R_factor_gt 0.0402
_refine_ls_shift/su_max 0.002
_refine_ls_shift/su_mean 0.000
_refine_ls_structure_factor_coef Fsqd
_refine_ls_weighting_details 'calc w=1/[\s^2^(Fo^2^)+(0.0196P)^2^+0.0000P] where P=(Fo^2^+2Fc^2^)/3'
_refine_ls_weighting_scheme calc
_refine_ls_wR_factor_gt 0.0705
_refine_ls_wR_factor_ref 0.0811
_reflns_number_gt 2925
_reflns_number_total 3672
_reflns_threshold_expression >2sigma(I)
_cod_data_source_file c1cc14303d.txt
_cod_data_source_block 100K
_cod_original_sg_symbol_H-M R-3
_cod_database_code 7107070

loop_
_symmetry_equiv_pos_as_xyz
'x, y, z'
'-y, x-y, z'
'-x+y, -x, z'
'x+2/3, y+1/3, z+1/3'
'-y+2/3, x-y+1/3, z+1/3'
'-x+y+2/3, -x+1/3, z+1/3'
'x+1/3, y+2/3, z+2/3'
'-y+1/3, x-y+2/3, z+2/3'
'-x+y+1/3, -x+2/3, z+2/3'
'-x, -y, -z'
'y, -x+y, -z'
'x-y, x, -z'
'-x+2/3, -y+1/3, -z+1/3'
'y+2/3, -x+y+1/3, -z+1/3'
'x-y+2/3, x+1/3, -z+1/3'
'-x+1/3, -y+2/3, -z+2/3'
'y+1/3, -x+y+2/3, -z+2/3'
'x-y+1/3, x+2/3, -z+2/3'

loop_
_atom_site_label
_atom_site_type_symbol
_atom_site_fract_x
_atom_site_fract_y
_atom_site_fract_z
_atom_site_U_iso_or_equiv
_atom_site_adp_type
_atom_site_occupancy
_atom_site_symmetry_multiplicity
_atom_site_calc_flag
_atom_site_refinement_flags
I1 I 0.6667 1.3333 0.90984(2) 0.01517(15) Uani 1 3 d S
I2 I 0.55375(2) 1.17440(2) 1.054136(13) 0.01664(11) Uani 1 1 d .
Cu1 Cu 0.96229(4) 1.07649(4) 0.93934(2) 0.01178(16) Uani 1 1 d .
Cu2 Cu 0.69760(4) 1.27027(4) 0.99486(3) 0.01593(17) Uani 1 1 d .
Cu3 Cu 0.6667 1.3333 1.07857(4) 0.0219(3) Uani 1 3 d S
C7 C 0.7177(3) 0.9077(3) 0.9150(2) 0.0142(12) Uani 1 1 d .
H7 H 0.6605 0.8880 0.9073 0.017 Uiso 1 1 calc R
N2 N 0.8510(3) 0.9897(3) 0.94027(16) 0.0107(9) Uani 1 1 d .
C5 C 0.7616(3) 1.0557(3) 0.94610(19) 0.0105(11) Uani 1 1 d .
C6 C 0.7763(3) 0.9865(3) 0.93318(18) 0.0096(11) Uani 1 1 d .
C8 C 0.7598(3) 0.8637(3) 0.91040(19) 0.0117(11) Uani 1 1 d .
C1 C 0.8254(3) 1.1362(3) 0.9585(2) 0.0155(12) Uani 1 1 d .
H1 H 0.8821 1.1493 0.9585 0.019 Uiso 1 1 calc R
N3 N 0.7263(3) 1.1823(3) 0.97191(16) 0.0139(10) Uani 1 1 d .
C14 C 0.7773(3) 0.7567(3) 0.86021(19) 0.0125(11) Uani 1 1 d .
H14 H 0.8302 0.7997 0.8482 0.015 Uiso 1 1 calc R
C2 C 0.8049(3) 1.1966(3) 0.97072(19) 0.0136(12) Uani 1 1 d .
H2 H 0.8489 1.2513 0.9787 0.016 Uiso 1 1 calc R
C9 C 0.7293(3) 0.7763(3) 0.89277(19) 0.0143(12) Uani 1 1 d .
C11 C 0.6232(4) 0.6318(4) 0.8920(2) 0.0252(14) Uani 1 1 d .
H11 H 0.5696 0.5890 0.9032 0.030 Uiso 1 1 calc R
C4 C 0.6803(3) 1.0410(4) 0.9472(2) 0.0162(12) Uani 1 1 d .
H4 H 0.6350 0.9871 0.9389 0.019 Uiso 1 1 calc R
C3 C 0.6654(4) 1.1048(4) 0.9604(2) 0.0200(13) Uani 1 1 d .
H3 H 0.6091 1.0931 0.9613 0.024 Uiso 1 1 calc R
C10 C 0.6506(4) 0.7127(4) 0.9070(2) 0.0226(14) Uani 1 1 d .
H10 H 0.6151 0.7253 0.9273 0.027 Uiso 1 1 calc R
N4 N 0.6667 1.3333 1.1595(3) 0.026(2) Uani 1 3 d S
H4A H 0.6779 1.2936 1.1715 0.038 Uiso 0.33 1 calc PR
H4B H 0.6156 1.3221 1.1715 0.038 Uiso 0.33 1 calc PR
H4C H 0.7064 1.3844 1.1715 0.038 Uiso 0.33 1 calc PR
C13 C 0.7486(4) 0.6745(4) 0.8450(2) 0.0211(13) Uani 1 1 d .
H13 H 0.7826 0.6619 0.8232 0.025 Uiso 1 1 calc R
C12 C 0.6712(4) 0.6107(4) 0.8612(2) 0.0194(13) Uani 1 1 d .
C15 C 0.6410(4) 0.5212(4) 0.8458(3) 0.0320(16) Uani 1 1 d .
H15A H 0.6115 0.4844 0.8756 0.048 Uiso 1 1 calc R
H15B H 0.6889 0.5150 0.8360 0.048 Uiso 1 1 calc R
H15C H 0.6028 0.5062 0.8156 0.048 Uiso 1 1 calc R
N1 N 0.8400(3) 0.9125(3) 0.92617(16) 0.0119(9) Uani 1 1 d .

loop_
_atom_site_aniso_label
_atom_site_aniso_U_11
_atom_site_aniso_U_22
_atom_site_aniso_U_33
_atom_site_aniso_U_23
_atom_site_aniso_U_13
_atom_site_aniso_U_12
I1 0.0169(2) 0.0169(2) 0.0117(3) 0.000 0.000 0.00846(11)
I2 0.0132(2) 0.0122(2) 0.0223(2) 0.00551(15) 0.00283(15) 0.00468(16)
Cu1 0.0075(3) 0.0092(3) 0.0177(3) -0.0016(3) -0.0003(3) 0.0035(3)
Cu2 0.0174(4) 0.0139(4) 0.0209(3) -0.0028(3) -0.0021(3) 0.0111(3)
Cu3 0.0259(5) 0.0259(5) 0.0139(6) 0.000 0.000 0.0130(2)
C7 0.010(3) 0.013(3) 0.019(3) -0.002(2) 0.003(2) 0.006(2)
N2 0.013(2) 0.007(2) 0.016(2) -0.0032(18) -0.0005(19) 0.008(2)
C5 0.011(3) 0.012(3) 0.013(2) -0.004(2) -0.002(2) 0.009(2)
C6 0.011(3) 0.010(3) 0.009(2) 0.004(2) 0.001(2) 0.006(2)
C8 0.008(3) 0.011(3) 0.012(3) -0.002(2) -0.001(2) 0.002(2)
C1 0.010(3) 0.018(3) 0.018(3) 0.000(2) 0.001(2) 0.006(3)
N3 0.012(2) 0.014(2) 0.019(2) -0.004(2) -0.002(2) 0.009(2)
C14 0.008(3) 0.009(3) 0.018(3) -0.003(2) 0.003(2) 0.002(2)
C2 0.011(3) 0.011(3) 0.014(3) 0.002(2) 0.003(2) 0.002(2)
C9 0.014(3) 0.014(3) 0.014(3) -0.003(2) 0.000(2) 0.006(2)
C11 0.014(3) 0.012(3) 0.039(3) -0.007(3) 0.010(3) -0.002(3)
C4 0.010(3) 0.013(3) 0.024(3) -0.004(2) -0.006(2) 0.006(2)
C3 0.014(3) 0.017(3) 0.029(3) -0.012(3) -0.008(3) 0.007(3)
C10 0.017(3) 0.023(3) 0.025(3) -0.004(3) 0.008(3) 0.008(3)
N4 0.030(3) 0.030(3) 0.016(4) 0.000 0.000 0.0151(16)
C13 0.026(3) 0.018(3) 0.024(3) -0.006(3) 0.006(3) 0.015(3)
C12 0.015(3) 0.014(3) 0.027(3) -0.005(3) -0.005(3) 0.005(3)
C15 0.017(3) 0.017(3) 0.057(4) -0.007(3) 0.011(3) 0.004(3)
N1 0.014(2) 0.010(2) 0.016(2) 0.0026(19) 0.0032(19) 0.009(2)

loop_
_atom_type_symbol
_atom_type_description
_atom_type_scat_dispersion_real
_atom_type_scat_dispersion_imag
_atom_type_scat_source
C C 0.0033 0.0016 'International Tables Vol C Tables 4.2.6.8 and 6.1.1.4'
H H 0.0000 0.0000 'International Tables Vol C Tables 4.2.6.8 and 6.1.1.4'
N N 0.0061 0.0033 'International Tables Vol C Tables 4.2.6.8 and 6.1.1.4'
Cu Cu 0.3201 1.2651 'International Tables Vol C Tables 4.2.6.8 and 6.1.1.4'
I I -0.4742 1.8119 'International Tables Vol C Tables 4.2.6.8 and 6.1.1.4'

loop_
_geom_angle_atom_site_label_1
_geom_angle_atom_site_label_2
_geom_angle_atom_site_label_3
_geom_angle
_geom_angle_site_symmetry_1
_geom_angle_site_symmetry_3
Cu2 I1 Cu2 60.23(3) . 2_775
Cu2 I1 Cu2 60.23(3) . 3_575
Cu2 I1 Cu2 60.23(3) 2_775 3_575
Cu2 I2 Cu3 58.45(2) 3_575 .
Cu2 I2 Cu2 58.17(3) 3_575 .
Cu3 I2 Cu2 57.13(2) . .
N1 Cu1 N2 170.35(18) 3_675 .
N3 Cu2 Cu3 142.28(12) . .
N3 Cu2 I1 108.61(12) . .
Cu3 Cu2 I1 108.76(3) . .
N3 Cu2 Cu2 150.42(13) . 2_775
Cu3 Cu2 Cu2 59.536(17) . 2_775
I1 Cu2 Cu2 59.884(13) . 2_775
N3 Cu2 Cu2 141.52(13) . 3_575
Cu3 Cu2 Cu2 59.536(16) . 3_575
I1 Cu2 Cu2 59.884(13) . 3_575
Cu2 Cu2 Cu2 60.0 2_775 3_575
N3 Cu2 I2 106.15(13) . 2_775
Cu3 Cu2 I2 61.076(17) . 2_775
I1 Cu2 I2 115.52(3) . 2_775
Cu2 Cu2 I2 63.00(3) 2_775 2_775
Cu2 Cu2 I2 111.82(2) 3_575 2_775
N3 Cu2 I2 101.16(13) . .
Cu3 Cu2 I2 59.610(16) . .
I1 Cu2 I2 111.87(3) . .
Cu2 Cu2 I2 108.42(2) 2_775 .
Cu2 Cu2 I2 58.82(3) 3_575 .
I2 Cu2 I2 112.28(3) 2_775 .
N4 Cu3 Cu2 144.17(2) . .
N4 Cu3 Cu2 144.17(2) . 3_575
Cu2 Cu3 Cu2 60.93(3) . 3_575
N4 Cu3 Cu2 144.17(2) . 2_775
Cu2 Cu3 Cu2 60.93(3) . 2_775
Cu2 Cu3 Cu2 60.93(3) 3_575 2_775
N4 Cu3 I2 103.32(2) . 2_775
Cu2 Cu3 I2 60.47(2) . 2_775
Cu2 Cu3 I2 112.48(4) 3_575 2_775
Cu2 Cu3 I2 63.26(2) 2_775 2_775
N4 Cu3 I2 103.32(2) . .
Cu2 Cu3 I2 63.26(2) . .
Cu2 Cu3 I2 60.47(2) 3_575 .
Cu2 Cu3 I2 112.48(4) 2_775 .
I2 Cu3 I2 114.858(18) 2_775 .
N4 Cu3 I2 103.32(2) . 3_575
Cu2 Cu3 I2 112.48(4) . 3_575
Cu2 Cu3 I2 63.26(2) 3_575 3_575
Cu2 Cu3 I2 60.47(2) 2_775 3_575
I2 Cu3 I2 114.858(18) 2_775 3_575
I2 Cu3 I2 114.858(18) . 3_575
C8 C7 C6 105.8(5) . .
C6 N2 N1 107.3(4) . .
C6 N2 Cu1 133.6(4) . .
N1 N2 Cu1 114.4(3) . .
C4 C5 C1 117.3(5) . .
C4 C5 C6 119.1(5) . .
C1 C5 C6 123.5(5) . .
N2 C6 C7 109.3(4) . .
N2 C6 C5 123.7(5) . .
C7 C6 C5 126.9(5) . .
N1 C8 C7 109.5(5) . .
N1 C8 C9 120.4(5) . .
C7 C8 C9 130.1(5) . .
C2 C1 C5 119.0(5) . .
C3 N3 C2 117.1(5) . .
C3 N3 Cu2 120.2(4) . .
C2 N3 Cu2 122.6(4) . .
C9 C14 C13 120.5(5) . .
N3 C2 C1 123.6(5) . .
C10 C9 C14 118.1(5) . .
C10 C9 C8 120.6(5) . .
C14 C9 C8 121.2(5) . .
C10 C11 C12 121.8(6) . .
C3 C4 C5 119.9(5) . .
N3 C3 C4 123.2(5) . .
C11 C10 C9 120.8(5) . .
C12 C13 C14 121.1(5) . .
C11 C12 C13 117.7(5) . .
C11 C12 C15 121.3(5) . .
C13 C12 C15 121.0(5) . .
C8 N1 N2 108.2(4) . .
C8 N1 Cu1 130.5(4) . 2_765
N2 N1 Cu1 120.7(3) . 2_765

loop_
_geom_bond_atom_site_label_1
_geom_bond_atom_site_label_2
_geom_bond_distance
_geom_bond_site_symmetry_2
I1 Cu2 2.6449(8) .
I1 Cu2 2.6449(8) 2_775
I1 Cu2 2.6449(8) 3_575
I2 Cu2 2.6726(7) 3_575
I2 Cu3 2.6884(4) .
I2 Cu2 2.7834(8) .
Cu1 N1 1.870(4) 3_675
Cu1 N2 1.870(4) .
Cu2 N3 2.030(4) .
Cu2 Cu3 2.6176(11) .
Cu2 Cu2 2.6542(11) 2_775
Cu2 Cu2 2.6542(11) 3_575
Cu2 I2 2.6726(7) 2_775
Cu3 N4 2.052(7) .
Cu3 Cu2 2.6176(11) 3_575
Cu3 Cu2 2.6176(11) 2_775
Cu3 I2 2.6884(4) 2_775
Cu3 I2 2.6884(4) 3_575
C7 C8 1.381(7) .
C7 C6 1.388(7) .
N2 C6 1.364(6) .
N2 N1 1.382(6) .
C5 C4 1.386(7) .
C5 C1 1.395(7) .
C5 C6 1.470(7) .
C8 N1 1.352(7) .
C8 C9 1.488(7) .
C1 C2 1.382(7) .
N3 C3 1.337(7) .
N3 C2 1.340(7) .
C14 C9 1.385(7) .
C14 C13 1.389(8) .
C9 C10 1.384(8) .
C11 C10 1.371(8) .
C11 C12 1.377(8) .
C4 C3 1.378(8) .
C13 C12 1.384(8) .
C12 C15 1.507(8) .
N1 Cu1 1.870(4) 2_765
